data_7022658
loop_
_publ_author_name
'Wang, Kai-Yao'
'Ye, Dong'
'Zhou, Liu-Jiang'
'Feng, Mei-Ling'
'Huang, Xiao-Ying'

_publ_section_title
;
 Novel mercury selenidoantimonates with structures ranging from
 one-dimensional ribbon to three-dimensional open-framework.
;
_journal_issue 15
_journal_name_full 'Dalton transactions (Cambridge, England : 2003)'
_journal_page_first 5454
_journal_page_last 5461
_journal_paper_doi 10.1039/c3dt32676d
_journal_volume 42
_journal_year 2013
_chemical_formula_moiety 'Hg3 Sb3 Se8, C2 H8 N'
_chemical_formula_sum 'C2 H8 Hg3 N Sb3 Se8'
_chemical_formula_weight 1644.79
_chemical_name_systematic
;
?
;
_space_group_IT_number 39
_symmetry_cell_setting orthorhombic
_symmetry_space_group_name_Hall 'A 2 -2b'
_symmetry_space_group_name_H-M 'A b m 2'
_atom_sites_solution_hydrogens geom
_atom_sites_solution_primary direct
_atom_sites_solution_secondary difmap
_audit_creation_method SHELXL-97
_cell_angle_alpha 90.00
_cell_angle_beta 90.00
_cell_angle_gamma 90.00
_cell_formula_units_Z 4
_cell_length_a 11.3895(5)
_cell_length_b 15.5501(7)
_cell_length_c 11.2968(5)
_cell_measurement_reflns_used 1177
_cell_measurement_temperature 296(2)
_cell_measurement_theta_max 28.8876
_cell_measurement_theta_min 2.6144
_cell_volume 2000.75(15)
_computing_cell_refinement 'CrysAlis CCD (Oxford Diffraction, 2006)'
_computing_data_collection 'CrysAlis CCD (Oxford Diffraction, 2006)'
_computing_data_reduction 'CrysAlis RED (Oxford Diffraction, 2006)'
_computing_molecular_graphics 'DIAMOND. Version 3.0. Crystal Impact'
_computing_publication_material 'Windows Word 2003'
_computing_structure_refinement 'SHELXL-97 (Sheldrick, 1997)'
_computing_structure_solution 'SHELXS-97 (Sheldrick, 1990)'
_diffrn_ambient_temperature 296(2)
_diffrn_detector_area_resol_mean 16.2083
_diffrn_measured_fraction_theta_full 0.996
_diffrn_measured_fraction_theta_max 0.996
_diffrn_measurement_device_type 'Xcalibur, Eos'
_diffrn_measurement_method '\w scans'
_diffrn_radiation_monochromator graphite
_diffrn_radiation_source 'fine-focus sealed tube'
_diffrn_radiation_type MoK\a
_diffrn_radiation_wavelength 0.71073
_diffrn_reflns_av_R_equivalents 0.0670
_diffrn_reflns_av_sigmaI/netI 0.0721
_diffrn_reflns_limit_h_max 11
_diffrn_reflns_limit_h_min -13
_diffrn_reflns_limit_k_max 9
_diffrn_reflns_limit_k_min -18
_diffrn_reflns_limit_l_max 13
_diffrn_reflns_limit_l_min -8
_diffrn_reflns_number 2416
_diffrn_reflns_theta_full 25.75
_diffrn_reflns_theta_max 25.75
_diffrn_reflns_theta_min 2.62
_exptl_absorpt_coefficient_mu 41.462
_exptl_absorpt_correction_T_max 1.00000
_exptl_absorpt_correction_T_min 0.04698
_exptl_absorpt_correction_type multi-scan
_exptl_absorpt_process_details 'CrysAlis CCD; Oxford, 2006'
_exptl_crystal_colour red
_exptl_crystal_density_diffrn 5.460
_exptl_crystal_density_method 'not measured'
_exptl_crystal_description sheet
_exptl_crystal_F_000 2768
_exptl_crystal_size_max 0.24
_exptl_crystal_size_mid 0.11
_exptl_crystal_size_min 0.02
_refine_diff_density_max 3.502
_refine_diff_density_min -3.823
_refine_diff_density_rms 0.772
_refine_ls_abs_structure_details 'Flack H D (1983), Acta Cryst. A39, 876-881'
_refine_ls_abs_structure_Flack 0.00(2)
_refine_ls_extinction_method none
_refine_ls_goodness_of_fit_ref 1.091
_refine_ls_hydrogen_treatment constr
_refine_ls_matrix_type full
_refine_ls_number_parameters 86
_refine_ls_number_reflns 1481
_refine_ls_number_restraints 20
_refine_ls_restrained_S_all 1.084
_refine_ls_R_factor_all 0.0766
_refine_ls_R_factor_gt 0.0693
_refine_ls_shift/su_max 0.000
_refine_ls_shift/su_mean 0.000
_refine_ls_structure_factor_coef Fsqd
_refine_ls_weighting_details 'calc w=1/[\s^2^(Fo^2^)+(0.0980P)^2^+3.8000P] where P=(Fo^2^+2Fc^2^)/3'
_refine_ls_weighting_scheme calc
_refine_ls_wR_factor_gt 0.1705
_refine_ls_wR_factor_ref 0.1796
_reflns_number_gt 1290
_reflns_number_total 1481
_reflns_threshold_expression >2sigma(I)
_cod_data_source_file c3dt32676d.txt
_cod_data_source_block compound-5-KW4-18D
_cod_original_sg_symbol_Hall 'A 2 -2c'
_cod_database_code 7022658

loop_
_symmetry_equiv_pos_as_xyz
'x, y, z'
'-x, -y, z'
'x, -y+1/2, z'
'-x, y+1/2, z'
'x, y+1/2, z+1/2'
'-x, -y+1/2, z+1/2'
'x, -y+1, z+1/2'
'-x, y+1, z+1/2'

loop_
_atom_site_label
_atom_site_type_symbol
_atom_site_fract_x
_atom_site_fract_y
_atom_site_fract_z
_atom_site_U_iso_or_equiv
_atom_site_adp_type
_atom_site_occupancy
_atom_site_symmetry_multiplicity
_atom_site_calc_flag
_atom_site_refinement_flags
Hg1 Hg 0.81984(14) 0.37568(8) 0.18454(13) 0.0329(4) Uani 1 1 d .
Hg2 Hg 1.0000 0.5000 -0.06698(17) 0.0307(5) Uani 1 2 d S
Sb1 Sb 1.0170(3) 0.2500 -0.0592(3) 0.0219(7) Uani 1 2 d S
Sb2 Sb 0.66569(19) 0.48271(14) -0.0901(3) 0.0251(6) Uani 1 1 d .
Se1 Se 0.8168(3) 0.5271(2) 0.0696(3) 0.0227(7) Uani 1 1 d .
Se2 Se 0.6408(4) 0.3681(2) 0.3242(3) 0.0356(10) Uani 1 1 d .
Se3 Se 1.0311(3) 0.36703(17) 0.2877(3) 0.0231(8) Uani 1 1 d .
Se4 Se 0.8068(5) 0.2500 0.0220(4) 0.0254(11) Uani 1 2 d S
Se5 Se 0.5000 0.5000 0.0633(4) 0.0296(12) Uani 1 2 d S
N1 N 0.623(6) 0.2500 0.575(4) 0.076(18) Uani 1 2 d SDU
H1A H 0.6511 0.2034 0.5369 0.092 Uiso 0.50 1 d PR
H1B H 0.6511 0.2966 0.5369 0.092 Uiso 0.50 1 d PR
C1 C 0.672(4) 0.2500 0.693(4) 0.025(10) Uani 1 2 d SDU
H1C H 0.7567 0.2500 0.6907 0.037 Uiso 1 2 d SR
H1D H 0.6456 0.3004 0.7343 0.037 Uiso 1 1 d R
C2 C 0.499(5) 0.2500 0.567(5) 0.038(13) Uani 1 2 d SU
H2A H 0.4787 0.2500 0.4850 0.057 Uiso 1 2 d SR
H2B H 0.4676 0.1996 0.6046 0.057 Uiso 0.50 1 d PR
H2C H 0.4676 0.3004 0.6046 0.057 Uiso 0.50 1 d PR

loop_
_atom_site_aniso_label
_atom_site_aniso_U_11
_atom_site_aniso_U_22
_atom_site_aniso_U_33
_atom_site_aniso_U_23
_atom_site_aniso_U_13
_atom_site_aniso_U_12
Hg1 0.0399(9) 0.0338(8) 0.0250(8) 0.0000(7) 0.0016(8) 0.0053(5)
Hg2 0.0283(10) 0.0243(9) 0.0394(13) 0.000 0.000 0.0024(8)
Sb1 0.0292(19) 0.0187(13) 0.0177(16) 0.000 -0.0011(14) 0.000
Sb2 0.0250(12) 0.0256(13) 0.0247(13) -0.0053(10) -0.0004(10) 0.0009(9)
Se1 0.0211(18) 0.0218(15) 0.025(2) -0.0019(14) -0.0015(15) 0.0013(12)
Se2 0.042(2) 0.039(2) 0.026(2) -0.0108(16) 0.0074(18) -0.0160(17)
Se3 0.029(2) 0.0202(15) 0.0198(18) 0.0035(13) -0.0003(16) 0.0069(12)
Se4 0.033(3) 0.023(2) 0.020(3) 0.000 0.003(2) 0.000
Se5 0.026(3) 0.043(3) 0.020(3) 0.000 0.000 -0.002(2)
N1 0.07(2) 0.08(2) 0.08(2) 0.000 0.000(10) 0.000
C1 0.016(13) 0.029(13) 0.029(13) 0.000 0.002(9) 0.000
C2 0.037(16) 0.039(15) 0.039(16) 0.000 -0.002(10) 0.000

loop_
_atom_type_symbol
_atom_type_description
_atom_type_scat_dispersion_real
_atom_type_scat_dispersion_imag
_atom_type_scat_source
C C 0.0033 0.0016 'International Tables Vol C Tables 4.2.6.8 and 6.1.1.4'
H H 0.0000 0.0000 'International Tables Vol C Tables 4.2.6.8 and 6.1.1.4'
N N 0.0061 0.0033 'International Tables Vol C Tables 4.2.6.8 and 6.1.1.4'
Se Se -0.0929 2.2259 'International Tables Vol C Tables 4.2.6.8 and 6.1.1.4'
Sb Sb -0.5866 1.5461 'International Tables Vol C Tables 4.2.6.8 and 6.1.1.4'
Hg Hg -2.3894 9.2266 'International Tables Vol C Tables 4.2.6.8 and 6.1.1.4'

loop_
_geom_angle_atom_site_label_1
_geom_angle_atom_site_label_2
_geom_angle_atom_site_label_3
_geom_angle
_geom_angle_site_symmetry_1
_geom_angle_site_symmetry_3
Se2 Hg1 Se3 116.20(14) . .
Se2 Hg1 Se4 109.94(15) . .
Se3 Hg1 Se4 108.10(14) . .
Se2 Hg1 Se1 108.98(13) . .
Se3 Hg1 Se1 105.42(11) . .
Se4 Hg1 Se1 107.84(13) . .
Se1 Hg2 Se1 108.15(18) 2_765 .
Se1 Hg2 Se3 110.02(10) 2_765 8_744
Se1 Hg2 Se3 112.38(10) . 8_744
Se1 Hg2 Se3 112.38(10) 2_765 7_554
Se1 Hg2 Se3 110.02(10) . 7_554
Se3 Hg2 Se3 103.91(15) 8_744 7_554
Se4 Sb1 Se3 92.41(15) . 6_754
Se4 Sb1 Se3 92.41(15) . 8_744
Se3 Sb1 Se3 90.20(17) 6_754 8_744
Se2 Sb2 Se5 94.57(12) 7_554 .
Se2 Sb2 Se1 95.53(15) 7_554 .
Se5 Sb2 Se1 89.46(13) . .
Sb2 Se1 Hg2 94.37(13) . .
Sb2 Se1 Hg1 96.40(12) . .
Hg2 Se1 Hg1 97.62(11) . .
Sb2 Se2 Hg1 95.94(14) 7 .
Sb1 Se3 Hg2 96.13(13) 6_755 7
Sb1 Se3 Hg1 97.88(14) 6_755 .
Hg2 Se3 Hg1 96.32(11) 7 .
Sb1 Se4 Hg1 101.14(16) . .
Sb1 Se4 Hg1 101.14(16) . 3
Hg1 Se4 Hg1 93.40(17) . 3
Sb2 Se5 Sb2 95.5(2) 2_665 .
C2 N1 C1 116(5) . .
C2 N1 H1A 108.7 . .
C1 N1 H1A 107.8 . .
C2 N1 H1B 108.7 . .
C1 N1 H1B 107.8 . .
H1A N1 H1B 107.1 . .
N1 C1 H1C 110.9 . .
N1 C1 H1D 108.8 . .
H1C C1 H1D 109.5 . .
N1 C2 H2A 107.7 . .
N1 C2 H2B 110.4 . .
H2A C2 H2B 109.5 . .
N1 C2 H2C 110.4 . .
H2A C2 H2C 109.5 . .
H2B C2 H2C 109.5 . .

loop_
_geom_bond_atom_site_label_1
_geom_bond_atom_site_label_2
_geom_bond_distance
_geom_bond_site_symmetry_2
Hg1 Se2 2.581(5) .
Hg1 Se3 2.676(4) .
Hg1 Se4 2.685(4) .
Hg1 Se1 2.690(4) .
Hg2 Se1 2.629(4) 2_765
Hg2 Se1 2.629(4) .
Hg2 Se3 2.664(3) 8_744
Hg2 Se3 2.664(3) 7_554
Sb1 Se4 2.564(6) .
Sb1 Se3 2.569(4) 6_754
Sb1 Se3 2.569(4) 8_744
Sb2 Se2 2.530(4) 7_554
Sb2 Se5 2.576(4) .
Sb2 Se1 2.587(4) .
Se2 Sb2 2.530(4) 7
Se3 Sb1 2.569(4) 6_755
Se3 Hg2 2.664(3) 7
Se4 Hg1 2.685(4) 3
Se5 Sb2 2.576(4) 2_665
N1 C2 1.42(8) .
N1 C1 1.448(10) .
N1 H1A 0.9001 .
N1 H1B 0.9001 .
C1 H1C 0.9600 .
C1 H1D 0.9600 .
C2 H2A 0.9601 .
C2 H2B 0.9600 .
C2 H2C 0.9600 .

loop_
_geom_hbond_atom_site_label_D
_geom_hbond_atom_site_label_H
_geom_hbond_atom_site_label_A
_geom_hbond_distance_DH
_geom_hbond_distance_HA
_geom_hbond_distance_DA
_geom_hbond_angle_DHA
_geom_hbond_site_symmetry_A
N1 H1B Se2 0.90 2.65 3.38(4) 139.1 .
N1 H1A Se2 0.90 2.65 3.38(4) 139.1 3
C2 H2C Se2 0.96 2.96 3.79(5) 144.4 8_645
